data_8103816
loop_
_publ_author_name
'Katzke, H.'
'Schloegl, R.'

_publ_section_title
;
 General structural relationships between rutile-type V O2 and the
 Magneli-phases Vn O2n-1
;
_journal_name_full 'Zeitschrift fuer Kristallographie (149,1979-)'
_journal_page_first 432
_journal_page_last 439
_journal_volume 218
_journal_year 2003
_chemical_formula_sum 'O17 V9'
_chemical_name_systematic 'V9 O17'
_space_group_IT_number 2
_symmetry_space_group_name_Hall '-P 1'
_symmetry_space_group_name_H-M 'P -1'
_cell_angle_alpha 39.3
_cell_angle_beta 74.5
_cell_angle_gamma 108.9
_cell_formula_units_Z 2
_cell_length_a 5.418
_cell_length_b 7.009
_cell_length_c 45.238
_cell_volume 517.828
_citation_journal_id_ASTM ZEKRDZ
_cod_data_source_file Katzke_ZEKRDZ_2003_1134.cif
_cod_data_source_block O17V9
_cod_original_cell_volume 517.8281
_cod_database_code 8103816

loop_
_symmetry_equiv_pos_as_xyz
x,y,z
-x,-y,-z

loop_
_atom_site_label
_atom_site_type_symbol
_atom_site_fract_x
_atom_site_fract_y
_atom_site_fract_z
_atom_site_occupancy
_atom_site_U_iso_or_equiv
V7 V+3 0 0 0.3812 1 0.0
V5 V+3 0 0 0.2624 1 0.0
V8 V+3 0 0.5 0.3812 1 0.0
O10 O-2 0.3001 0.6002 0.2743 1 0.0
O16 O-2 0.3001 0.5 0.4644 1 0.0
O13 O-2 0.6999 0.3998 0.3694 1 0.0
O15 O-2 0.6999 0.5 0.4169 1 0.0
O8 O-2 0.3001 0.5 0.2268 1 0.0
O1 O-2 0.6999 0.3998 0.013 1 0.0
O9 O-2 0.6999 0.3998 0.2506 1 0.0
O7 O-2 0.6999 0.5 0.1793 1 0.0
O6 O-2 0.3001 0.6002 0.1554 1 0.0
O14 O-2 0.3001 0.6002 0.3931 1 0.0
O5 O-2 0.6999 0.3998 0.1318 1 0.0
O4 O-2 0.3001 0.5 0.108 1 0.0
V6 V+3 0 0.5 0.2624 1 0.0
O2 O-2 0.3001 0.6002 0.0367 1 0.0
V2 V+3 0 0.5 0.0249 1 0.0
V1 V+3 0 0 0.0249 1 0.0
O3 O-2 0.6999 0.5 0.0605 1 0.0
V10 V+3 0 0.5 0.5 1 0.0
V3 V+3 0 0 0.1436 1 0.0
O12 O-2 0.3001 0.5 0.3456 1 0.0
O11 O-2 0.6999 0.5 0.2981 1 0.0
V9 V+3 0 0 0.5 1 0.0
V4 V+3 0 0.5 0.1436 1 0.0
O17 O-2 0.6999 0.3998 0.4882 1 0.0
